data_4001728
loop_
_publ_author_name
'Boettcher, P.'
'Nilges, T.'
'Pfitzner, A.'
'Nilsen, S.'
'Doert, T.'

_publ_section_title
;
 Structure-property relations and diffusion pathways of the silver ion
 conductor Ag5 Te2 Cl
;
_journal_name_full 'Chemistry of Materials (1,1989-)'
_journal_page_first 806
_journal_page_last 812
_journal_volume 16
_journal_year 2004
_chemical_formula_sum 'Ag5 Cl Te2'
_chemical_name_systematic 'Ag5 Te2 Cl'
_space_group_IT_number 14
_symmetry_space_group_name_Hall '-P 2yn'
_symmetry_space_group_name_H-M 'P 1 21/n 1'
_cell_angle_alpha 90
_cell_angle_beta 90.093
_cell_angle_gamma 90
_cell_formula_units_Z 8
_cell_length_a 13.852
_cell_length_b 7.663
_cell_length_c 13.661
_cell_volume 1450.084
_citation_journal_id_ASTM CMATEX
_cod_data_source_file silver3-x_199.cif
_cod_data_source_block Ag5Cl1Te2
_cod_original_sg_symbol_Hall '-P 2ybc (x-z,y,z)'
_cod_original_formula_sum 'Ag5 Cl1 Te2'
_cod_database_code 4001728

loop_
_symmetry_equiv_pos_as_xyz
x,y,z
-x+1/2,y+1/2,-z+1/2
-x,-y,-z
x-1/2,-y-1/2,z-1/2

loop_
_atom_site_label
_atom_site_type_symbol
_atom_site_fract_x
_atom_site_fract_y
_atom_site_fract_z
_atom_site_occupancy
_atom_site_U_iso_or_equiv
Te2 Te 0.00929 0.22517 0.09091 1 0.0
Ag10 Ag -0.0827 0.3684 -0.07129 1 0.0
Ag7 Ag -0.0773 0.8775 0.09512 1 0.0
Cl1 Cl 0.247 0.9783 0.0009 1 0.0
Te3 Te 0.68663 0.2665 0.24993 1 0.0
Te1 Te 0.00951 0.22506 0.40915 1 0.0
Ag9 Ag 0.20508 0.1863 0.1484 1 0.0
Ag5 Ag 0.0842 0.4407 0.24985 1 0.0
Ag3 Ag -0.11937 0.4887 0.14197 1 0.0
Ag1 Ag -0.083 0.3694 0.572 1 0.0
Ag2 Ag -0.11962 0.48895 0.35781 1 0.0
Ag6 Ag 0.0767 0.1225 0.59494 1 0.0
Ag8 Ag 0.20523 0.1854 0.3501 1 0.0
Cl2 Cl 0.2532 0.4775 0.0008 1 0.0
Te4 Te 0.36856 0.2923 0.24995 1 0.0
Ag4 Ag -0.12078 0.13738 0.24992 1 0.0
